data_7057864
loop_
_publ_author_name
'Wang, Si-Yuan'
'Dong, Xin'
'Chen, Jun-Fei'
'Zhou, Zhao-Hui'

_publ_section_title
;
 Iron molybdenum nitrilotriacetate and iminodiacetate -- spectroscopy,
 structural characterization and CO2 adsorption
;
_journal_issue 23
_journal_name_full 'New Journal of Chemistry'
_journal_page_first 18526
_journal_paper_doi 10.1039/C8NJ03475C
_journal_volume 42
_journal_year 2018
_chemical_formula_moiety '0.5(C48 H80 Fe4 Mo4 N8 Na12 O76), 8(H2 O)'
_chemical_formula_sum 'C24 H56 Fe2 Mo2 N4 Na6 O46'
_chemical_formula_weight 1578.24
_space_group_crystal_system monoclinic
_space_group_IT_number 14
_space_group_name_Hall '-P 2ybc'
_space_group_name_H-M_alt 'P 1 21/c 1'
_symmetry_space_group_name_Hall '-P 2ybc'
_symmetry_space_group_name_H-M 'P 1 21/c 1'
_atom_sites_solution_hydrogens mixed
_atom_sites_solution_primary dual
_audit_creation_date 2018-03-20
_audit_creation_method
;
Olex2 1.2
(compiled 2017.08.10 svn.r3458 for OlexSys, GUI svn.r5381)
;
_audit_update_record
;
2018-04-25 deposited with the CCDC.
2018-10-29 downloaded from the CCDC.
;
_cell_angle_alpha 90
_cell_angle_beta 110.479(3)
_cell_angle_gamma 90
_cell_formula_units_Z 2
_cell_length_a 10.5180(3)
_cell_length_b 25.1402(5)
_cell_length_c 11.0330(3)
_cell_measurement_reflns_used 4904
_cell_measurement_temperature 173
_cell_measurement_theta_max 29.4150
_cell_measurement_theta_min 3.3390
_cell_volume 2733.02(13)
_computing_cell_refinement 'CrysAlisPro 1.171.38.43 (Rigaku OD, 2015)'
_computing_data_collection 'CrysAlisPro 1.171.38.43 (Rigaku OD, 2015)'
_computing_data_reduction 'CrysAlisPro 1.171.38.43 (Rigaku OD, 2015)'
_computing_molecular_graphics 'Olex2 (Dolomanov et al., 2009)'
_computing_publication_material 'Olex2 (Dolomanov et al., 2009)'
_computing_structure_refinement 'ShelXL (Sheldrick, 2015)'
_computing_structure_solution 'ShelXT (Sheldrick, 2015)'
_diffrn_ambient_temperature 173
_diffrn_detector 'CCD plate'
_diffrn_detector_area_resol_mean 16.1903
_diffrn_detector_type Sapphire3
_diffrn_measured_fraction_theta_full 0.998
_diffrn_measured_fraction_theta_max 0.862
_diffrn_measurement_details
;
List of Runs (angles in degrees, time in seconds):

  # Type    Start    End  Width  t~exp~   \w     \q     \k     \f   Frames
#--------------------------------------------------------------------------
  1  \w    -98.00  -5.00   1.00   17.00    --  -22.85   0.00 -30.00   93
  2  \w    -79.00  35.00   1.00   17.00    --  -22.85 -19.00-150.00  114
  3  \w     61.00 103.00   1.00   17.00    --   24.26 178.00 -60.00   42
;
_diffrn_measurement_device 'four-circle diffractometer'
_diffrn_measurement_device_type 'Xcalibur, Sapphire3, Gemini ultra'
_diffrn_measurement_method '\w scans'
_diffrn_orient_matrix_type 'CrysAlisPro convention (1999,Acta A55,543-557)'
_diffrn_orient_matrix_UB_11 0.0312114000
_diffrn_orient_matrix_UB_12 0.0097833000
_diffrn_orient_matrix_UB_13 0.0638760000
_diffrn_orient_matrix_UB_21 -0.0638176000
_diffrn_orient_matrix_UB_22 0.0092640000
_diffrn_orient_matrix_UB_23 -0.0003277000
_diffrn_orient_matrix_UB_31 -0.0115196000
_diffrn_orient_matrix_UB_32 -0.0247811000
_diffrn_orient_matrix_UB_33 0.0251275000
_diffrn_radiation_monochromator graphite
_diffrn_radiation_probe x-ray
_diffrn_radiation_type MoK\a
_diffrn_radiation_wavelength 0.71073
_diffrn_reflns_av_R_equivalents 0.0299
_diffrn_reflns_av_unetI/netI 0.0452
_diffrn_reflns_Laue_measured_fraction_full 0.998
_diffrn_reflns_Laue_measured_fraction_max 0.862
_diffrn_reflns_limit_h_max 14
_diffrn_reflns_limit_h_min -14
_diffrn_reflns_limit_k_max 31
_diffrn_reflns_limit_k_min -34
_diffrn_reflns_limit_l_max 11
_diffrn_reflns_limit_l_min -15
_diffrn_reflns_number 13230
_diffrn_reflns_point_group_measured_fraction_full 0.998
_diffrn_reflns_point_group_measured_fraction_max 0.862
_diffrn_reflns_theta_full 25.242
_diffrn_reflns_theta_max 29.985
_diffrn_reflns_theta_min 3.130
_diffrn_source 'fine-focus sealed X-ray tube'
_diffrn_source_type 'Enhance (Mo) X-ray Source'
_exptl_absorpt_coefficient_mu 1.139
_exptl_absorpt_correction_T_max 1.00000
_exptl_absorpt_correction_T_min 0.97142
_exptl_absorpt_correction_type multi-scan
_exptl_absorpt_process_details
;
CrysAlisPro 1.171.38.43 (Rigaku Oxford Diffraction, 2015)
Empirical absorption correction using spherical harmonics,
 implemented in SCALE3 ABSPACK scaling algorithm.
;
_exptl_crystal_colour colourless
_exptl_crystal_colour_primary colourless
_exptl_crystal_density_diffrn 1.918
_exptl_crystal_description block
_exptl_crystal_F_000 1596
_exptl_crystal_size_max 0.4
_exptl_crystal_size_mid 0.2
_exptl_crystal_size_min 0.1
_refine_diff_density_max 3.413
_refine_diff_density_min -1.094
_refine_diff_density_rms 0.113
_refine_ls_extinction_method none
_refine_ls_goodness_of_fit_ref 1.022
_refine_ls_hydrogen_treatment mixed
_refine_ls_matrix_type full
_refine_ls_number_parameters 409
_refine_ls_number_reflns 6869
_refine_ls_number_restraints 6
_refine_ls_restrained_S_all 1.021
_refine_ls_R_factor_all 0.0488
_refine_ls_R_factor_gt 0.0424
_refine_ls_shift/su_max 0.008
_refine_ls_shift/su_mean 0.000
_refine_ls_structure_factor_coef Fsqd
_refine_ls_weighting_details 'w=1/[\s^2^(Fo^2^)+(0.0398P)^2^+7.7403P] where P=(Fo^2^+2Fc^2^)/3'
_refine_ls_weighting_scheme calc
_refine_ls_wR_factor_gt 0.1004
_refine_ls_wR_factor_ref 0.1041
_reflns_Friedel_coverage 0.000
_reflns_number_gt 6110
_reflns_number_total 6869
_reflns_threshold_expression 'I > 2\s(I)'
_cod_data_source_file c8nj03475c2.cif
_cod_data_source_block exp_17078
_cod_depositor_comments 'Adding full bibliography for 7057864--7057867.cif.'
_cod_database_code 7057864
_shelx_shelxl_version_number 2014/7
_shelx_space_group_comment
;
The symmetry employed for this shelxl refinement is uniquely defined
by the following loop, which should always be used as a source of
symmetry information in preference to the above space-group names.
They are only intended as comments.
;
_reflns_odcompleteness_completeness 99.78
_reflns_odcompleteness_iscentric 1
_reflns_odcompleteness_theta 27.42
_olex2_refinement_description
;
1. Fixed Uiso
 At 1.2 times of:
  All C(H,H) groups
 At 1.5 times of:
  All O(H,H) groups
2. Restrained distances
 H8WA-O8W = H8WB-O8W = H5WA-O5W = H5WB-O5W
 0.85 with sigma of 0.01
 H8WA-H8WB = H5WA-H5WB
 1.388 with sigma of 0.001
3.a Free rotating group:
 O7W(H7WA,H7WB), O6W(H6WA,H6WB), O3W(H3WA,H3WB), O2W(H2WA,H2WB)
3.b Rotating group:
 O1W(H1WA,H1WB), O4W(H4WA,H4WB)
3.c Secondary CH2 refined with riding coordinates:
 C9(H9A,H9B), C5(H5A,H5B), C3(H3A,H3B), C1(H1A,H1B), C7(H7A,H7B), C11(H11A,H11B)
;
_olex2_submission_special_instructions 'No special instructions were received'
_oxdiff_exptl_absorpt_empirical_details
;
Empirical correction (ABSPACK) includes:
- Absorption correction using spherical harmonics
- Frame scaling
;
_oxdiff_exptl_absorpt_empirical_full_max 1.125
_oxdiff_exptl_absorpt_empirical_full_min 0.917

loop_
_space_group_symop_operation_xyz
'x, y, z'
'-x, y+1/2, -z+1/2'
'-x, -y, -z'
'x, -y-1/2, z-1/2'

loop_
_atom_site_label
_atom_site_type_symbol
_atom_site_fract_x
_atom_site_fract_y
_atom_site_fract_z
_atom_site_U_iso_or_equiv
_atom_site_adp_type
_atom_site_occupancy
_atom_site_site_symmetry_order
_atom_site_calc_flag
_atom_site_refinement_flags_posn
Mo1 Mo 0.72918(2) 0.34585(2) -0.00872(2) 0.01104(2) Uani 1 1 d .
Fe1 Fe 0.61204(2) 0.39822(2) 0.24994(2) 0.01116(4) Uani 1 1 d .
Na1 Na 0.38697(5) 0.32338(2) 0.67055(5) 0.01883(13) Uani 1 1 d .
Na2 Na 0.83513(6) 0.51846(2) 0.43366(6) 0.03336(16) Uani 1 1 d .
O10 O 0.55466(9) 0.46918(4) 0.18013(8) 0.0203(2) Uani 1 1 d .
O7 O 0.68749(9) 0.37596(3) 0.11999(8) 0.0183(2) Uani 1 1 d .
O9 O 0.79576(9) 0.28395(4) 0.04828(9) 0.0200(2) Uani 1 1 d .
O8 O 0.57360(9) 0.33479(4) -0.12558(9) 0.0184(2) Uani 1 1 d .
O14 O 0.17998(9) 0.65771(3) 0.15311(8) 0.0208(2) Uani 1 1 d .
O5 O 0.79721(9) 0.42228(3) 0.36644(8) 0.0174(2) Uani 1 1 d .
O6 O 1.00980(9) 0.39472(4) 0.46735(9) 0.0198(2) Uani 1 1 d .
O12 O 0.06950(9) 0.62020(4) -0.08384(9) 0.0220(3) Uani 1 1 d .
O13 O -0.04688(9) 0.54892(4) -0.17625(9) 0.0224(2) Uani 1 1 d .
O1 O 0.46009(9) 0.34632(4) 0.16225(9) 0.0217(3) Uani 1 1 d .
O8W O 1.02278(10) 0.51782(4) 0.36559(9) 0.0271(2) Uani 1 1 d D
O2 O 0.42834(10) 0.26329(4) 0.08660(9) 0.0232(3) Uani 1 1 d .
O1W O 0.18874(10) 0.31214(4) 0.47903(10) 0.0267(3) Uani 1 1 d .
H1WA H 0.2063 0.3228 0.4098 0.040 Uiso 1 1 d GR
H1WB H 0.1227 0.3336 0.4816 0.040 Uiso 1 1 d GR
N2 N 0.27454(9) 0.56550(4) 0.08432(9) 0.0123(2) Uani 1 1 d .
O4 O 0.51119(10) 0.37358(4) 0.56759(9) 0.0260(2) Uani 1 1 d .
N1 N 0.68871(10) 0.32476(4) 0.35731(9) 0.0127(2) Uani 1 1 d .
O15 O 0.09919(9) 0.61776(4) 0.28994(9) 0.0250(2) Uani 1 1 d .
O3 O 0.53993(10) 0.40819(4) 0.39375(9) 0.0281(2) Uani 1 1 d .
O5W O 0.24406(11) 0.39848(4) 0.70153(10) 0.0320(3) Uani 1 1 d D
O4W O 0.30374(10) 0.26896(5) 0.80388(10) 0.0316(3) Uani 1 1 d .
H4WA H 0.2162 0.2752 0.7854 0.047 Uiso 1 1 d GR
H4WB H 0.3404 0.2786 0.8858 0.047 Uiso 1 1 d GR
O11 O 0.33855(10) 0.45956(4) 0.16404(12) 0.0356(3) Uani 1 1 d .
O7W O 0.24118(13) 0.38418(5) 0.95087(11) 0.0407(4) Uani 1 1 d .
H7WA H 0.1931 0.3599 0.9714 0.061 Uiso 1 1 d G
H7WB H 0.3249 0.3748 0.9918 0.061 Uiso 1 1 d G
O6W O 0.01879(12) 0.27975(5) 0.71853(13) 0.0474(4) Uani 1 1 d .
H6WA H -0.0228 0.3098 0.7173 0.071 Uiso 1 1 d G
H6WB H -0.0458 0.2575 0.6796 0.071 Uiso 1 1 d G
O3W O 0.22306(12) 0.35843(6) 0.25540(12) 0.0474(4) Uani 1 1 d .
H3WA H 0.1674 0.3347 0.2084 0.071 Uiso 1 1 d G
H3WB H 0.1764 0.3879 0.2400 0.071 Uiso 1 1 d G
C10 C 0.05749(12) 0.57032(5) -0.10172(11) 0.0154(3) Uani 1 1 d .
C9 C 0.17845(12) 0.53604(5) -0.02735(12) 0.0164(3) Uani 1 1 d .
H9A H 0.1463 0.5037 0.0045 0.020 Uiso 1 1 calc R
H9B H 0.2262 0.5247 -0.0860 0.020 Uiso 1 1 calc R
C5 C 0.83743(12) 0.32875(5) 0.39543(12) 0.0167(3) Uani 1 1 d .
H5A H 0.8661 0.3116 0.3284 0.020 Uiso 1 1 calc R
H5B H 0.8805 0.3092 0.4775 0.020 Uiso 1 1 calc R
C6 C 0.88702(12) 0.38605(5) 0.41294(11) 0.0144(3) Uani 1 1 d .
C3 C 0.64179(13) 0.32344(5) 0.47005(11) 0.0188(3) Uani 1 1 d .
H3A H 0.7221 0.3210 0.5504 0.023 Uiso 1 1 calc R
H3B H 0.5868 0.2909 0.4643 0.023 Uiso 1 1 calc R
C2 C 0.49514(12) 0.29709(5) 0.16316(11) 0.0168(3) Uani 1 1 d .
C12 C 0.16267(12) 0.61664(5) 0.21433(12) 0.0170(3) Uani 1 1 d .
C1 C 0.62948(13) 0.28084(5) 0.26539(12) 0.0170(3) Uani 1 1 d .
H1A H 0.6147 0.2496 0.3135 0.020 Uiso 1 1 calc R
H1B H 0.6941 0.2704 0.2225 0.020 Uiso 1 1 calc R
C7 C 0.41447(12) 0.54469(5) 0.11895(12) 0.0161(3) Uani 1 1 d .
H7A H 0.4750 0.5662 0.1914 0.019 Uiso 1 1 calc R
H7B H 0.4444 0.5498 0.0441 0.019 Uiso 1 1 calc R
C8 C 0.43265(13) 0.48651(5) 0.15773(12) 0.0175(3) Uani 1 1 d .
C4 C 0.55797(12) 0.37153(5) 0.47958(12) 0.0177(3) Uani 1 1 d .
O2W O 0.10446(14) 0.20590(6) 0.52014(15) 0.0599(5) Uani 1 1 d .
H2WA H 0.1300 0.2383 0.5145 0.090 Uiso 1 1 d G
H2WB H 0.0166 0.2080 0.4980 0.090 Uiso 1 1 d G
C11 C 0.22851(13) 0.56508(5) 0.19721(12) 0.0199(3) Uani 1 1 d .
H11A H 0.3075 0.5580 0.2766 0.024 Uiso 1 1 calc R
H11B H 0.1629 0.5357 0.1866 0.024 Uiso 1 1 calc R
Na3 Na 0.65336(15) 0.52917(7) 0.50237(17) 0.1646(6) Uani 1 1 d .
H8WA H 1.0448(8) 0.54875(2) 0.34941(14) 0.029(4) Uiso 1 1 d D
H8WB H 1.0265(9) 0.49627(2) 0.30784(13) 0.062(7) Uiso 1 1 d D
H5WA H 0.24833(17) 0.39798(7) 0.78030(5) 0.046(6) Uiso 1 1 d D
H5WB H 0.16921(16) 0.38446(7) 0.65449(5) 0.088(9) Uiso 1 1 d D

loop_
_atom_site_aniso_label
_atom_site_aniso_U_11
_atom_site_aniso_U_22
_atom_site_aniso_U_33
_atom_site_aniso_U_23
_atom_site_aniso_U_13
_atom_site_aniso_U_12
Mo1 0.01345(4) 0.00766(4) 0.01206(4) -0.00035(3) 0.00453(3) 0.00028(3)
Fe1 0.01259(6) 0.00888(7) 0.01171(6) 0.00158(6) 0.00388(5) 0.00146(6)
Na1 0.0177(2) 0.0201(2) 0.0175(2) 0.00277(19) 0.00457(16) 0.00061(19)
Na2 0.0427(3) 0.0270(3) 0.0380(3) 0.0069(2) 0.02374(19) 0.0069(2)
O10 0.0245(4) 0.0165(4) 0.0233(4) 0.0075(3) 0.0124(3) 0.0089(3)
O7 0.0272(4) 0.0137(4) 0.0165(3) 0.0016(3) 0.0107(3) 0.0032(3)
O9 0.0241(4) 0.0130(4) 0.0220(4) 0.0007(3) 0.0070(3) 0.0013(3)
O8 0.0194(4) 0.0145(4) 0.0186(4) -0.0012(3) 0.0035(3) -0.0014(3)
O14 0.0308(4) 0.0127(4) 0.0266(4) -0.0023(3) 0.0197(3) 0.0006(3)
O5 0.0159(4) 0.0114(4) 0.0190(4) -0.0010(3) -0.0013(3) 0.0007(3)
O6 0.0137(3) 0.0193(4) 0.0234(4) -0.0034(4) 0.0030(3) -0.0004(3)
O12 0.0174(4) 0.0126(4) 0.0309(5) -0.0030(4) 0.0022(3) 0.0011(3)
O13 0.0166(4) 0.0201(4) 0.0270(4) -0.0056(4) 0.0033(3) -0.0040(3)
O1 0.0148(4) 0.0154(4) 0.0288(4) 0.0034(4) 0.0000(3) -0.0010(3)
O8W 0.0428(4) 0.0167(4) 0.0309(4) -0.0046(4) 0.0244(3) -0.0067(4)
O2 0.0256(4) 0.0193(4) 0.0190(4) 0.0000(4) 0.0004(3) -0.0068(4)
O1W 0.0214(4) 0.0277(5) 0.0288(4) 0.0023(4) 0.0059(3) 0.0070(4)
N2 0.0151(4) 0.0081(4) 0.0140(4) 0.0004(3) 0.0055(3) 0.0008(3)
O4 0.0353(4) 0.0283(5) 0.0228(4) 0.0040(4) 0.0208(3) 0.0022(4)
N1 0.0141(4) 0.0099(4) 0.0132(4) 0.0009(4) 0.0038(3) 0.0003(3)
O15 0.0383(4) 0.0193(4) 0.0286(4) -0.0013(4) 0.0256(3) 0.0002(4)
O3 0.0445(4) 0.0233(4) 0.0273(4) 0.0117(4) 0.0259(3) 0.0166(4)
O5W 0.0318(5) 0.0351(6) 0.0240(4) 0.0011(4) 0.0034(4) 0.0049(4)
O4W 0.0280(4) 0.0440(6) 0.0219(4) 0.0033(4) 0.0075(3) -0.0071(4)
O11 0.0259(4) 0.0165(4) 0.0638(6) 0.0164(4) 0.0151(4) 0.0021(4)
O7W 0.0425(6) 0.0448(7) 0.0274(5) 0.0033(5) 0.0031(4) 0.0009(5)
O6W 0.0273(5) 0.0417(6) 0.0620(8) -0.0075(6) 0.0014(5) 0.0063(5)
O3W 0.0345(5) 0.0672(8) 0.0408(6) 0.0110(6) 0.0137(4) 0.0199(6)
C10 0.0176(5) 0.0149(5) 0.0149(4) -0.0025(4) 0.0071(3) -0.0007(4)
C9 0.0188(5) 0.0112(5) 0.0173(5) -0.0025(4) 0.0038(4) 0.0002(4)
C5 0.0148(5) 0.0130(5) 0.0205(5) 0.0008(4) 0.0042(4) 0.0017(4)
C6 0.0155(4) 0.0137(5) 0.0131(4) -0.0022(4) 0.0041(3) -0.0011(4)
C3 0.0235(5) 0.0207(6) 0.0132(4) 0.0058(5) 0.0077(4) 0.0029(5)
C2 0.0174(5) 0.0163(5) 0.0171(5) 0.0027(4) 0.0068(4) -0.0035(4)
C12 0.0208(5) 0.0138(5) 0.0173(5) -0.0026(4) 0.0078(4) -0.0027(4)
C1 0.0213(5) 0.0104(5) 0.0164(5) 0.0019(4) 0.0027(4) 0.0006(4)
C7 0.0172(5) 0.0138(5) 0.0184(5) 0.0027(4) 0.0076(3) 0.0025(4)
C8 0.0232(5) 0.0128(5) 0.0159(5) 0.0010(4) 0.0060(4) 0.0034(4)
C4 0.0191(5) 0.0181(5) 0.0171(5) 0.0022(5) 0.0078(4) 0.0014(4)
O2W 0.0474(6) 0.0492(8) 0.0846(9) 0.0020(7) 0.0252(6) -0.0128(6)
C11 0.0262(5) 0.0183(6) 0.0193(5) 0.0031(5) 0.0129(4) 0.0033(5)
Na3 0.1556(8) 0.1573(12) 0.2408(11) 0.0853(10) 0.1446(6) 0.0667(8)

loop_
_atom_type_symbol
_atom_type_description
_atom_type_scat_dispersion_real
_atom_type_scat_dispersion_imag
_atom_type_scat_source
C C 0.0033 0.0016 'International Tables Vol C Tables 4.2.6.8 and 6.1.1.4'
H H 0.0000 0.0000 'International Tables Vol C Tables 4.2.6.8 and 6.1.1.4'
Fe Fe 0.3463 0.8444 'International Tables Vol C Tables 4.2.6.8 and 6.1.1.4'
Mo Mo -1.6832 0.6857 'International Tables Vol C Tables 4.2.6.8 and 6.1.1.4'
N N 0.0061 0.0033 'International Tables Vol C Tables 4.2.6.8 and 6.1.1.4'
Na Na 0.0362 0.0249 'International Tables Vol C Tables 4.2.6.8 and 6.1.1.4'
O O 0.0106 0.0060 'International Tables Vol C Tables 4.2.6.8 and 6.1.1.4'

loop_
_geom_angle_atom_site_label_1
_geom_angle_atom_site_label_2
_geom_angle_atom_site_label_3
_geom_angle
_geom_angle_site_symmetry_1
_geom_angle_site_symmetry_3
O7 Mo1 O14 155.36(4) . 3_665
O7 Mo1 O12 86.00(4) . 3_665
O7 Mo1 N2 84.46(4) . 3_665
O9 Mo1 O7 105.76(4) . .
O9 Mo1 O14 90.21(4) . 3_665
O9 Mo1 O12 88.77(4) . 3_665
O9 Mo1 N2 157.75(4) . 3_665
O8 Mo1 O7 103.32(4) . .
O8 Mo1 O9 106.60(4) . .
O8 Mo1 O14 89.46(4) . 3_665
O8 Mo1 O12 158.68(4) . 3_665
O8 Mo1 N2 89.65(4) . 3_665
O14 Mo1 O12 75.51(4) 3_665 3_665
O14 Mo1 N2 74.51(4) 3_665 3_665
O12 Mo1 N2 71.98(3) 3_665 3_665
O10 Fe1 O5 94.23(3) . .
O10 Fe1 O1 108.45(4) . .
O10 Fe1 N1 171.15(4) . .
O10 Fe1 O3 92.74(4) . .
O7 Fe1 O10 96.97(4) . .
O7 Fe1 O5 90.23(4) . .
O7 Fe1 O1 85.41(4) . .
O7 Fe1 N1 89.32(4) . .
O7 Fe1 O3 170.20(4) . .
O5 Fe1 O1 157.26(4) . .
O5 Fe1 N1 79.47(3) . .
O1 Fe1 N1 78.17(3) . .
O3 Fe1 O5 90.38(4) . .
O3 Fe1 O1 90.27(4) . .
O3 Fe1 N1 81.17(4) . .
O8 Na1 O2 105.10(3) 1_556 4_566
O8 Na1 O5W 96.51(4) 1_556 .
O8 Na1 Na3 103.96(3) 1_556 3_666
O2 Na1 O5W 155.34(4) 4_566 .
O2 Na1 Na3 128.61(4) 4_566 3_666
O1W Na1 O8 174.99(5) . 1_556
O1W Na1 O2 77.25(3) . 4_566
O1W Na1 O5W 80.33(4) . .
O1W Na1 Na3 77.43(3) . 3_666
O4 Na1 O8 88.77(4) . 1_556
O4 Na1 O2 95.23(4) . 4_566
O4 Na1 O1W 95.45(4) . .
O4 Na1 O5W 96.97(4) . .
O4 Na1 O4W 169.01(4) . .
O4 Na1 Na3 44.34(4) . 3_666
O5W Na1 Na3 54.35(4) . 3_666
O4W Na1 O8 81.31(4) . 1_556
O4W Na1 O2 82.88(4) . 4_566
O4W Na1 O1W 94.69(4) . .
O4W Na1 O5W 88.91(4) . .
O4W Na1 Na3 143.10(4) . 3_666
O5 Na2 Na2 84.09(3) . 3_766
O5 Na2 O6 154.27(4) . 3_766
O5 Na2 O5W 129.24(4) . 3_666
O6 Na2 Na2 70.51(3) 3_766 3_766
O8W Na2 Na2 44.55(3) . 3_766
O8W Na2 Na2 43.76(3) 3_766 3_766
O8W Na2 O5 87.91(4) . .
O8W Na2 O5 83.64(3) 3_766 .
O8W Na2 O6 71.32(4) . 3_766
O8W Na2 O6 80.81(3) 3_766 3_766
O8W Na2 O8W 88.31(4) . 3_766
O8W Na2 O5W 87.54(4) . 3_666
O8W Na2 O5W 146.63(4) 3_766 3_666
O5W Na2 Na2 123.81(4) 3_666 3_766
O5W Na2 O6 66.51(3) 3_666 3_766
Na3 Na2 Na2 136.98(5) . 3_766
Na3 Na2 O5 98.33(6) . .
Na3 Na2 O6 102.97(5) . 3_766
Na3 Na2 O8W 93.54(5) . 3_766
Na3 Na2 O8W 173.65(6) . .
Na3 Na2 O5W 87.58(6) . 3_666
C8 O10 Fe1 122.12(9) . .
Mo1 O7 Fe1 168.31(5) . .
Mo1 O8 Na1 164.64(6) . 1_554
C12 O14 Mo1 123.02(9) . 3_665
Fe1 O5 Na2 119.60(4) . .
C6 O5 Fe1 117.01(7) . .
C6 O5 Na2 123.03(7) . .
C6 O6 Na2 135.59(8) . 3_766
C10 O12 Mo1 119.21(8) . 3_665
C2 O1 Fe1 115.99(7) . .
Na2 O8W Na2 91.69(4) . 3_766
C2 O2 Na1 119.08(8) . 4_565
C9 N2 Mo1 104.66(7) . 3_665
C7 N2 Mo1 108.35(7) . 3_665
C7 N2 C9 111.31(9) . .
C7 N2 C11 111.55(9) . .
C11 N2 Mo1 109.32(7) . 3_665
C11 N2 C9 111.36(10) . .
Na1 O4 Na3 101.30(5) . 3_666
C4 O4 Na1 142.44(9) . .
C4 O4 Na3 100.86(9) . 3_666
C5 N1 Fe1 104.48(7) . .
C5 N1 C3 113.05(9) . .
C5 N1 C1 113.34(10) . .
C3 N1 Fe1 107.66(7) . .
C1 N1 Fe1 105.74(6) . .
C1 N1 C3 111.85(10) . .
C4 O3 Fe1 119.66(9) . .
Na1 O5W Na2 129.00(5) . 3_666
O12 C10 C9 117.26(10) . .
O13 C10 O12 123.27(11) . .
O13 C10 C9 119.47(11) . .
N2 C9 C10 111.27(10) . .
N1 C5 C6 112.53(10) . .
O5 C6 C5 116.73(10) . .
O6 C6 O5 124.48(11) . .
O6 C6 C5 118.77(10) . .
N1 C3 C4 114.15(10) . .
O1 C2 C1 116.85(10) . .
O2 C2 O1 124.34(10) . .
O2 C2 C1 118.81(11) . .
O14 C12 C11 117.98(12) . .
O15 C12 O14 123.13(12) . .
O15 C12 C11 118.83(12) . .
N1 C1 C2 111.46(10) . .
N2 C7 C8 115.41(10) . .
O10 C8 C7 113.39(11) . .
O11 C8 O10 124.84(12) . .
O11 C8 C7 121.76(12) . .
O4 C4 O3 123.53(12) . .
O4 C4 C3 119.20(11) . .
O3 C4 C3 117.26(12) . .
N2 C11 C12 113.36(10) . .
Na2 Na3 Na1 85.17(5) . 3_666
Na2 Na3 O4 119.39(8) . 3_666
Na2 Na3 Na3 143.68(10) . 3_666
O4 Na3 Na1 34.36(3) 3_666 3_666
O4 Na3 Na3 83.71(6) 3_666 3_666
Na3 Na3 Na1 114.93(6) 3_666 3_666

loop_
_geom_bond_atom_site_label_1
_geom_bond_atom_site_label_2
_geom_bond_distance
_geom_bond_site_symmetry_2
Mo1 O7 1.7938(10) .
Mo1 O9 1.7317(9) .
Mo1 O8 1.7150(8) .
Mo1 O14 2.1270(11) 3_665
Mo1 O12 2.1776(9) 3_665
Mo1 N2 2.3754(10) 3_665
Fe1 O10 1.9530(9) .
Fe1 O7 1.9480(10) .
Fe1 O5 2.0148(8) .
Fe1 O1 2.0276(9) .
Fe1 N1 2.1900(10) .
Fe1 O3 1.9995(11) .
Na1 O8 2.4301(9) 1_556
Na1 O2 2.4651(11) 4_566
Na1 O1W 2.4103(10) .
Na1 O4 2.3725(12) .
Na1 O5W 2.5102(13) .
Na1 O4W 2.3882(13) .
Na1 Na3 4.1226(19) 3_666
Na2 Na2 3.3883(12) 3_766
Na2 O5 2.5196(11) .
Na2 O6 2.7150(11) 3_766
Na2 O8W 2.3780(10) 3_766
Na2 O8W 2.3446(13) .
Na2 O5W 2.5317(12) 3_666
Na2 Na3 2.3058(19) .
O10 C8 1.2947(16) .
O8 Na1 2.4301(9) 1_554
O14 Mo1 2.1270(10) 3_665
O14 C12 1.2813(16) .
O5 C6 1.2830(14) .
O6 Na2 2.7150(11) 3_766
O6 C6 1.2381(14) .
O12 Mo1 2.1777(9) 3_665
O12 C10 1.2688(15) .
O13 C10 1.2406(14) .
O1 C2 1.2903(16) .
O8W Na2 2.3781(10) 3_766
O2 Na1 2.4651(11) 4_565
O2 C2 1.2305(15) .
N2 Mo1 2.3754(10) 3_665
N2 C9 1.4889(14) .
N2 C7 1.4807(15) .
N2 C11 1.4858(18) .
O4 C4 1.2337(18) .
O4 Na3 2.938(2) 3_666
N1 C5 1.4743(15) .
N1 C3 1.4904(18) .
N1 C1 1.4811(15) .
O15 C12 1.2378(18) .
O3 C4 1.2869(16) .
O5W Na2 2.5317(12) 3_666
O11 C8 1.2214(18) .
C10 C9 1.5179(16) .
C5 C6 1.5213(17) .
C3 C4 1.5215(19) .
C2 C1 1.5233(15) .
C12 C11 1.5122(19) .
C7 C8 1.5172(17) .
Na3 Na1 4.1225(19) 3_666
Na3 O4 2.938(2) 3_666
Na3 Na3 3.527(3) 3_666
